data_7044278
loop_
_publ_author_name
'Pitto-Barry, Ana\"is'
'Lupan, Alexandru'
'Zegke, Markus'
'Swift, Thomas'
'Attia, Amr A. A.'
'Lord, Rianne M.'
'Barry, Nicolas P. E.'

_publ_section_title
;
 Pseudo electron-deficient organometallics: limited reactivity towards
 electron-donating ligands
;
_journal_name_full 'Dalton Trans.'
_journal_paper_doi 10.1039/C7DT02827J
_journal_year 2017
_chemical_formula_moiety 'C32 H36 Ru2 S4'
_chemical_formula_sum 'C32 H36 Ru2 S4'
_chemical_formula_weight 750.99
_space_group_crystal_system monoclinic
_space_group_IT_number 14
_space_group_name_Hall '-P 2yn'
_space_group_name_H-M_alt 'P 1 21/n 1'
_symmetry_space_group_name_Hall '-P 2yn'
_symmetry_space_group_name_H-M 'P 1 21/n 1'
_atom_sites_solution_hydrogens geom
_atom_sites_solution_primary dual
_audit_creation_date 2017-08-29
_audit_creation_method
;
Olex2 1.2
(compiled 2017.08.10 svn.r3458 for OlexSys, GUI svn.r5381)
;
_audit_update_record
;
2017-08-29 deposited with the CCDC.
2017-09-01 downloaded from the CCDC.
;
_cell_angle_alpha 90
_cell_angle_beta 93.101(2)
_cell_angle_gamma 90
_cell_formula_units_Z 2
_cell_length_a 8.3501(3)
_cell_length_b 11.5760(4)
_cell_length_c 15.4298(5)
_cell_measurement_reflns_used 6279
_cell_measurement_temperature 170(2)
_cell_measurement_theta_max 66.69
_cell_measurement_theta_min 2.87
_cell_volume 1489.27(9)
_computing_cell_refinement 'SAINT v8.34A (Bruker, 2013)'
_computing_data_collection 'Bruker SMART APEX2 (BRuker, 2012)'
_computing_data_reduction 'SAINT v8.34A (Bruker, 2013)'
_computing_molecular_graphics 'Olex2 (Dolomanov et al., 2009)'
_computing_publication_material 'Olex2 (Dolomanov et al., 2009)'
_computing_structure_refinement 'ShelXL (Sheldrick, 2015)'
_computing_structure_solution 'ShelXT (Sheldrick, 2015)'
_diffrn_ambient_temperature 170.02
_diffrn_measured_fraction_theta_full 0.965
_diffrn_measured_fraction_theta_max 0.965
_diffrn_measurement_device_type 'Bruker APEX-II CCD'
_diffrn_measurement_method '\f and \w scans'
_diffrn_radiation_type CuK\a
_diffrn_radiation_wavelength 1.54178
_diffrn_reflns_av_R_equivalents 0.1885
_diffrn_reflns_av_unetI/netI 0.1038
_diffrn_reflns_Laue_measured_fraction_full 0.965
_diffrn_reflns_Laue_measured_fraction_max 0.965
_diffrn_reflns_limit_h_max 9
_diffrn_reflns_limit_h_min -9
_diffrn_reflns_limit_k_max 13
_diffrn_reflns_limit_k_min -13
_diffrn_reflns_limit_l_max 17
_diffrn_reflns_limit_l_min -14
_diffrn_reflns_number 10648
_diffrn_reflns_point_group_measured_fraction_full 0.965
_diffrn_reflns_point_group_measured_fraction_max 0.965
_diffrn_reflns_theta_full 66.684
_diffrn_reflns_theta_max 66.684
_diffrn_reflns_theta_min 4.778
_diffrn_standards_number 0
_exptl_absorpt_coefficient_mu 10.983
_exptl_absorpt_correction_T_max 0.7529
_exptl_absorpt_correction_T_min 0.3523
_exptl_absorpt_correction_type multi-scan
_exptl_absorpt_process_details
;
SADABS-2014/5 (Bruker,2014/5) was used for absorption correction.
wR2(int) was 0.1329 before and 0.0700 after correction.
The Ratio of minimum to maximum transmission is 0.4679.
The \l/2 correction factor is 0.00150.
;
_exptl_crystal_colour 'clear dark red'
_exptl_crystal_colour_lustre clear
_exptl_crystal_colour_modifier dark
_exptl_crystal_colour_primary red
_exptl_crystal_density_diffrn 1.675
_exptl_crystal_description plate
_exptl_crystal_F_000 760
_exptl_crystal_size_max 0.723
_exptl_crystal_size_mid 0.147
_exptl_crystal_size_min 0.12
_refine_diff_density_max 2.458
_refine_diff_density_min -2.258
_refine_diff_density_rms 0.285
_refine_ls_extinction_method none
_refine_ls_goodness_of_fit_ref 1.053
_refine_ls_hydrogen_treatment constr
_refine_ls_matrix_type full
_refine_ls_number_parameters 175
_refine_ls_number_reflns 2530
_refine_ls_number_restraints 0
_refine_ls_restrained_S_all 1.053
_refine_ls_R_factor_all 0.0729
_refine_ls_R_factor_gt 0.0702
_refine_ls_shift/su_max 0.000
_refine_ls_shift/su_mean 0.000
_refine_ls_structure_factor_coef Fsqd
_refine_ls_weighting_details 'w=1/[\s^2^(Fo^2^)+(0.1373P)^2^] where P=(Fo^2^+2Fc^2^)/3'
_refine_ls_weighting_scheme calc
_refine_ls_wR_factor_gt 0.1805
_refine_ls_wR_factor_ref 0.1845
_reflns_Friedel_coverage 0.000
_reflns_number_gt 2327
_reflns_number_total 2530
_reflns_threshold_expression 'I > 2\s(I)'
_cod_data_source_file c7dt02827j2.cif
_cod_data_source_block compound1
_cod_database_code 7044278
_shelx_shelxl_version_number 2014/7
_shelx_space_group_comment
;
The symmetry employed for this shelxl refinement is uniquely defined
by the following loop, which should always be used as a source of
symmetry information in preference to the above space-group names.
They are only intended as comments.
;
_shelx_estimated_absorpt_t_max 0.352
_shelx_estimated_absorpt_t_min 0.047
_olex2_refinement_description
;
1. Fixed Uiso
 At 1.2 times of:
  All C(H) groups
 At 1.5 times of:
  All C(H,H,H) groups
2.a Ternary CH refined with riding coordinates:
 C14(H14)
2.b Aromatic/amide H refined with riding coordinates:
 C3(H3), C4(H4), C5(H5), C6(H6), C9(H9), C10(H10), C12(H12), C13(H13)
2.c Idealised Me refined as rotating group:
 C7(H7A,H7B,H7C), C15(H15A,H15B,H15C), C16(H16A,H16B,H16C)
;
_olex2_submission_special_instructions 'No special instructions were received'

loop_
_space_group_symop_operation_xyz
'x, y, z'
'-x+1/2, y+1/2, -z+1/2'
'-x, -y, -z'
'x-1/2, -y-1/2, z-1/2'

loop_
_atom_site_label
_atom_site_type_symbol
_atom_site_fract_x
_atom_site_fract_y
_atom_site_fract_z
_atom_site_U_iso_or_equiv
_atom_site_adp_type
_atom_site_occupancy
_atom_site_site_symmetry_order
_atom_site_calc_flag
_atom_site_refinement_flags_posn
Ru1 Ru 0.82362(4) 0.46048(4) 0.43310(2) 0.0157(3) Uani 1 1 d .
S1 S 0.89495(15) 0.50274(12) 0.58097(8) 0.0187(4) Uani 1 1 d .
S2 S 0.79755(18) 0.66414(13) 0.41832(10) 0.0221(4) Uani 1 1 d .
C1 C 0.8132(6) 0.6424(5) 0.5964(3) 0.0186(11) Uani 1 1 d .
C2 C 0.7784(6) 0.7134(5) 0.5245(4) 0.0211(12) Uani 1 1 d .
C3 C 0.7237(7) 0.8266(6) 0.5398(4) 0.0282(14) Uani 1 1 d .
H3 H 0.7029 0.8776 0.4923 0.034 Uiso 1 1 calc R
C4 C 0.7000(8) 0.8642(6) 0.6233(4) 0.0347(15) Uani 1 1 d .
H4 H 0.6628 0.9406 0.6324 0.042 Uiso 1 1 calc R
C5 C 0.7298(7) 0.7919(6) 0.6936(4) 0.0332(15) Uani 1 1 d .
H5 H 0.7117 0.8177 0.7507 0.040 Uiso 1 1 calc R
C6 C 0.7859(7) 0.6822(6) 0.6799(4) 0.0281(14) Uani 1 1 d .
H6 H 0.8066 0.6323 0.7281 0.034 Uiso 1 1 calc R
C7 C 0.7229(9) 0.2242(6) 0.5493(4) 0.0361(16) Uani 1 1 d .
H7A H 0.8355 0.2047 0.5635 0.054 Uiso 1 1 calc GR
H7B H 0.6600 0.1531 0.5422 0.054 Uiso 1 1 calc GR
H7C H 0.6815 0.2705 0.5964 0.054 Uiso 1 1 calc GR
C8 C 0.7102(7) 0.2923(5) 0.4664(4) 0.0251(13) Uani 1 1 d .
C9 C 0.8197(7) 0.2737(5) 0.4015(4) 0.0229(13) Uani 1 1 d .
H9 H 0.9024 0.2178 0.4102 0.028 Uiso 1 1 calc R
C10 C 0.8068(7) 0.3389(5) 0.3223(4) 0.0212(12) Uani 1 1 d .
H10 H 0.8800 0.3236 0.2787 0.025 Uiso 1 1 calc R
C11 C 0.6893(6) 0.4246(5) 0.3073(3) 0.0189(12) Uani 1 1 d .
C12 C 0.5811(7) 0.4394(5) 0.3746(4) 0.0207(12) Uani 1 1 d .
H12 H 0.4992 0.4960 0.3665 0.025 Uiso 1 1 calc R
C13 C 0.5876(6) 0.3765(5) 0.4512(4) 0.0219(12) Uani 1 1 d .
H13 H 0.5107 0.3896 0.4933 0.026 Uiso 1 1 calc R
C14 C 0.6759(7) 0.4984(5) 0.2271(4) 0.0228(12) Uani 1 1 d .
H14 H 0.6410 0.5771 0.2450 0.027 Uiso 1 1 calc R
C15 C 0.5466(9) 0.4509(6) 0.1632(4) 0.0296(15) Uani 1 1 d .
H15A H 0.5798 0.3751 0.1423 0.044 Uiso 1 1 calc GR
H15B H 0.5313 0.5040 0.1140 0.044 Uiso 1 1 calc GR
H15C H 0.4457 0.4431 0.1923 0.044 Uiso 1 1 calc GR
C16 C 0.8380(8) 0.5117(7) 0.1848(5) 0.0350(15) Uani 1 1 d .
H16A H 0.9188 0.5402 0.2280 0.052 Uiso 1 1 calc GR
H16B H 0.8264 0.5668 0.1366 0.052 Uiso 1 1 calc GR
H16C H 0.8718 0.4367 0.1628 0.052 Uiso 1 1 calc GR

loop_
_atom_site_aniso_label
_atom_site_aniso_U_11
_atom_site_aniso_U_22
_atom_site_aniso_U_33
_atom_site_aniso_U_23
_atom_site_aniso_U_13
_atom_site_aniso_U_12
Ru1 0.0165(4) 0.0137(4) 0.0165(4) -0.00068(13) -0.0030(2) -0.00333(13)
S1 0.0199(7) 0.0198(8) 0.0161(7) 0.0004(6) -0.0025(5) -0.0046(6)
S2 0.0309(7) 0.0146(7) 0.0207(7) 0.0002(6) -0.0006(6) -0.0023(6)
C1 0.011(2) 0.023(3) 0.022(3) -0.004(2) 0.002(2) -0.005(2)
C2 0.017(3) 0.018(3) 0.028(3) -0.006(2) 0.000(2) -0.008(2)
C3 0.023(3) 0.025(3) 0.036(4) -0.005(3) 0.001(3) -0.001(2)
C4 0.034(3) 0.025(3) 0.045(4) -0.014(3) 0.006(3) 0.005(3)
C5 0.029(3) 0.040(4) 0.032(3) -0.015(3) 0.006(3) 0.004(3)
C6 0.029(3) 0.035(4) 0.020(3) -0.003(3) 0.000(2) -0.004(3)
C7 0.044(4) 0.031(4) 0.032(3) 0.010(3) -0.007(3) -0.014(3)
C8 0.029(3) 0.020(3) 0.026(3) 0.002(3) -0.007(2) -0.007(2)
C9 0.023(3) 0.009(3) 0.036(3) -0.001(3) -0.007(2) -0.002(2)
C10 0.023(3) 0.016(3) 0.023(3) -0.005(2) -0.005(2) -0.009(2)
C11 0.023(3) 0.016(3) 0.017(3) -0.002(2) -0.005(2) -0.001(2)
C12 0.014(3) 0.023(3) 0.023(3) -0.002(2) -0.011(2) -0.001(2)
C13 0.011(3) 0.031(3) 0.024(3) -0.005(2) -0.001(2) -0.009(2)
C14 0.030(3) 0.019(3) 0.019(3) 0.000(3) -0.003(2) 0.000(3)
C15 0.032(4) 0.034(4) 0.023(3) -0.001(2) -0.005(3) 0.001(2)
C16 0.037(4) 0.041(4) 0.027(4) 0.008(3) 0.001(3) -0.003(3)

loop_
_atom_type_symbol
_atom_type_description
_atom_type_scat_dispersion_real
_atom_type_scat_dispersion_imag
_atom_type_scat_source
C C 0.0181 0.0091 'International Tables Vol C Tables 4.2.6.8 and 6.1.1.4'
H H 0.0000 0.0000 'International Tables Vol C Tables 4.2.6.8 and 6.1.1.4'
Ru Ru 0.0552 3.2960 'International Tables Vol C Tables 4.2.6.8 and 6.1.1.4'
S S 0.3331 0.5567 'International Tables Vol C Tables 4.2.6.8 and 6.1.1.4'

loop_
_geom_angle_atom_site_label_1
_geom_angle_atom_site_label_2
_geom_angle_atom_site_label_3
_geom_angle
_geom_angle_site_symmetry_3
S1 Ru1 S1 81.68(5) 3_766
S1 Ru1 S2 84.54(5) .
S2 Ru1 S1 84.31(5) 3_766
C8 Ru1 S1 126.99(16) 3_766
C8 Ru1 S1 92.62(15) .
C8 Ru1 S2 147.92(16) .
C9 Ru1 S1 98.94(15) 3_766
C9 Ru1 S1 114.32(17) .
C9 Ru1 S2 161.10(17) .
C9 Ru1 C8 36.9(2) .
C9 Ru1 C11 68.0(2) .
C9 Ru1 C13 66.4(2) .
C10 Ru1 S1 150.95(15) .
C10 Ru1 S1 93.68(14) 3_766
C10 Ru1 S2 123.72(15) .
C10 Ru1 C8 67.3(2) .
C10 Ru1 C9 37.8(2) .
C10 Ru1 C11 36.9(2) .
C10 Ru1 C13 78.4(2) .
C11 Ru1 S1 113.70(15) 3_766
C11 Ru1 S1 164.30(15) .
C11 Ru1 S2 93.55(16) .
C11 Ru1 C8 80.7(2) .
C11 Ru1 C13 67.7(2) .
C12 Ru1 S1 150.30(17) 3_766
C12 Ru1 S1 126.72(17) .
C12 Ru1 S2 89.60(16) .
C12 Ru1 C8 66.6(2) .
C12 Ru1 C9 78.3(2) .
C12 Ru1 C10 65.9(2) .
C12 Ru1 C11 37.6(2) .
C12 Ru1 C13 36.6(2) .
C13 Ru1 S1 164.10(16) 3_766
C13 Ru1 S1 98.44(15) .
C13 Ru1 S2 111.56(16) .
C13 Ru1 C8 37.2(2) .
Ru1 S1 Ru1 98.32(5) 3_766
C1 S1 Ru1 103.60(17) 3_766
C1 S1 Ru1 103.73(18) .
C2 S2 Ru1 104.2(2) .
C2 C1 S1 119.6(4) .
C2 C1 C6 120.0(5) .
C6 C1 S1 120.4(5) .
C1 C2 S2 121.7(4) .
C1 C2 C3 117.9(5) .
C3 C2 S2 120.4(5) .
C2 C3 H3 119.6 .
C4 C3 C2 120.8(6) .
C4 C3 H3 119.6 .
C3 C4 H4 119.6 .
C5 C4 C3 120.8(6) .
C5 C4 H4 119.6 .
C4 C5 H5 120.4 .
C6 C5 C4 119.1(6) .
C6 C5 H5 120.4 .
C1 C6 H6 119.3 .
C5 C6 C1 121.4(6) .
C5 C6 H6 119.3 .
H7A C7 H7B 109.5 .
H7A C7 H7C 109.5 .
H7B C7 H7C 109.5 .
C8 C7 H7A 109.5 .
C8 C7 H7B 109.5 .
C8 C7 H7C 109.5 .
C7 C8 Ru1 129.9(4) .
C9 C8 Ru1 70.8(3) .
C9 C8 C7 120.5(6) .
C9 C8 C13 118.4(5) .
C13 C8 Ru1 71.1(3) .
C13 C8 C7 121.1(6) .
Ru1 C9 H9 129.1 .
C8 C9 Ru1 72.4(3) .
C8 C9 H9 119.9 .
C8 C9 C10 120.2(5) .
C10 C9 Ru1 71.0(3) .
C10 C9 H9 119.9 .
Ru1 C10 H10 130.5 .
C9 C10 Ru1 71.2(3) .
C9 C10 H10 119.0 .
C11 C10 Ru1 72.1(3) .
C11 C10 C9 122.1(5) .
C11 C10 H10 119.0 .
C10 C11 Ru1 71.0(3) .
C10 C11 C12 115.4(5) .
C10 C11 C14 123.9(5) .
C12 C11 Ru1 69.6(3) .
C12 C11 C14 120.7(5) .
C14 C11 Ru1 128.5(4) .
Ru1 C12 H12 128.4 .
C11 C12 Ru1 72.8(3) .
C11 C12 H12 117.9 .
C13 C12 Ru1 73.4(3) .
C13 C12 C11 124.2(5) .
C13 C12 H12 117.9 .
Ru1 C13 H13 130.7 .
C8 C13 Ru1 71.7(3) .
C8 C13 H13 120.2 .
C12 C13 Ru1 70.0(3) .
C12 C13 C8 119.6(5) .
C12 C13 H13 120.2 .
C11 C14 H14 107.5 .
C11 C14 C15 110.3(5) .
C11 C14 C16 112.2(5) .
C15 C14 H14 107.5 .
C15 C14 C16 111.7(5) .
C16 C14 H14 107.5 .
C14 C15 H15A 109.5 .
C14 C15 H15B 109.5 .
C14 C15 H15C 109.5 .
H15A C15 H15B 109.5 .
H15A C15 H15C 109.5 .
H15B C15 H15C 109.5 .
C14 C16 H16A 109.5 .
C14 C16 H16B 109.5 .
C14 C16 H16C 109.5 .
H16A C16 H16B 109.5 .
H16A C16 H16C 109.5 .
H16B C16 H16C 109.5 .

loop_
_geom_bond_atom_site_label_1
_geom_bond_atom_site_label_2
_geom_bond_distance
_geom_bond_site_symmetry_2
Ru1 S1 2.3775(13) .
Ru1 S1 2.4096(13) 3_766
Ru1 S2 2.3774(14) .
Ru1 C8 2.237(6) .
Ru1 C9 2.216(6) .
Ru1 C10 2.213(5) .
Ru1 C11 2.228(5) .
Ru1 C12 2.186(5) .
Ru1 C13 2.229(5) .
S1 Ru1 2.4096(13) 3_766
S1 C1 1.776(6) .
S2 C2 1.750(6) .
C1 C2 1.398(8) .
C1 C6 1.399(8) .
C2 C3 1.413(9) .
C3 H3 0.9500 .
C3 C4 1.384(9) .
C4 H4 0.9500 .
C4 C5 1.383(10) .
C5 H5 0.9500 .
C5 C6 1.374(10) .
C6 H6 0.9500 .
C7 H7A 0.9800 .
C7 H7B 0.9800 .
C7 H7C 0.9800 .
C7 C8 1.501(8) .
C8 C9 1.409(9) .
C8 C13 1.424(8) .
C9 H9 0.9500 .
C9 C10 1.435(8) .
C10 H10 0.9500 .
C10 C11 1.406(8) .
C11 C12 1.423(8) .
C11 C14 1.502(8) .
C12 H12 0.9500 .
C12 C13 1.388(8) .
C13 H13 0.9500 .
C14 H14 1.0000 .
C14 C15 1.525(9) .
C14 C16 1.542(9) .
C15 H15A 0.9800 .
C15 H15B 0.9800 .
C15 H15C 0.9800 .
C16 H16A 0.9800 .
C16 H16B 0.9800 .
C16 H16C 0.9800 .
